data_4078242
loop_
_publ_author_name
'Paredes, Paloma'
'Vega, Esmeralda'
'D\'iez, Josefina'
'Gamasa, M. Pilar'

_publ_section_title
;
 Multiple Carbon--Carbon and Carbon--Metal Bond Formation from an
 Iridium-pybox Complex and Electron-Poor Terminal Alkynes: Synthesis of
 Iridium Complexes with a Novel \k4N,N,N,C Tetradentate Ligand
;
_journal_issue 9
_journal_name_full Organometallics
_journal_page_first 3798
_journal_paper_doi 10.1021/om3001108
_journal_volume 31
_journal_year 2012
_chemical_absolute_configuration ad
_chemical_compound_source synthesis
_chemical_formula_moiety 'C24 H35 Cl Ir N4 O5, F6 P, C H2 Cl2'
_chemical_formula_sum 'C25 H37 Cl3 F6 Ir N4 O5 P'
_chemical_formula_weight 917.11
_chemical_name_systematic
;
 ?
;
_space_group_IT_number 4
_symmetry_cell_setting monoclinic
_symmetry_Int_Tables_number 4
_symmetry_space_group_name_Hall 'P 2yb'
_symmetry_space_group_name_H-M 'P 1 21 1'
_atom_sites_solution_hydrogens geom
_atom_sites_solution_primary direct
_atom_sites_solution_secondary difmap
_audit_creation_method SHELXL-97
_cell_angle_alpha 90.00
_cell_angle_beta 104.075(1)
_cell_angle_gamma 90.00
_cell_formula_units_Z 4
_cell_length_a 11.6533(1)
_cell_length_b 19.0689(1)
_cell_length_c 15.6811(1)
_cell_measurement_reflns_used 16367
_cell_measurement_temperature 120(2)
_cell_measurement_theta_max 70.4806
_cell_measurement_theta_min 2.9007
_cell_volume 3379.97(4)
_computing_cell_refinement
;
CrysAlis RED, Oxford Diffraction Ltd.,
Version 1.171.31.7 (release 18-10-2006 CrysAlis171 .NET)
(compiled Oct 18 2006,16:28:17)
;
_computing_data_collection
;
CrysAlis CCD, Oxford Diffraction Ltd.,
Version 1.171.31.7 (release 18-10-2006 CrysAlis171 .NET)
(compiled Oct 18 2006,16:28:17)
;
_computing_data_reduction
;
CrysAlis RED, Oxford Diffraction Ltd.,
Version 1.171.31.7 (release 18-10-2006 CrysAlis171 .NET)
(compiled Oct 18 2006,16:28:17)
;
_computing_molecular_graphics 'PLATON (Spek, 2007)'
_computing_structure_refinement 'SHELXL-97 (Sheldrick, 2008)'
_computing_structure_solution DIRDIF-2008
_diffrn_ambient_temperature 120(2)
_diffrn_detector_area_resol_mean 8.2640
_diffrn_measured_fraction_theta_full 0.981
_diffrn_measured_fraction_theta_max 0.981
_diffrn_measurement_device
; 
165 mm Onyx CCD detector in \k-geometry diffractometer
;
_diffrn_measurement_device_type 'Xcalibur, Onyx, Nova'
_diffrn_measurement_method '\f and \w scans'
_diffrn_radiation_monochromator graphite
_diffrn_radiation_source 'Enhance (Cu) X-ray Source'
_diffrn_radiation_type CuK\a
_diffrn_radiation_wavelength 1.54184
_diffrn_reflns_av_R_equivalents 0.0260
_diffrn_reflns_av_sigmaI/netI 0.0288
_diffrn_reflns_limit_h_max 14
_diffrn_reflns_limit_h_min -13
_diffrn_reflns_limit_k_max 23
_diffrn_reflns_limit_k_min -14
_diffrn_reflns_limit_l_max 19
_diffrn_reflns_limit_l_min -18
_diffrn_reflns_number 18978
_diffrn_reflns_theta_full 70.70
_diffrn_reflns_theta_max 70.70
_diffrn_reflns_theta_min 2.91
_exptl_absorpt_coefficient_mu 10.943
_exptl_absorpt_correction_T_max 1.00000
_exptl_absorpt_correction_T_min 0.65427
_exptl_absorpt_correction_type multi-scan
_exptl_absorpt_process_details
;
CrysAlis RED, Oxford Diffraction Ltd.,
Version 1.171.31.7 (release 18-10-2006 CrysAlis171 .NET)
(compiled Oct 18 2006,16:28:17)
Empirical absorption correction using spherical harmonics,
 implemented in SCALE3 ABSPACK scaling algorithm.
;
_exptl_crystal_colour Yellow
_exptl_crystal_density_diffrn 1.802
_exptl_crystal_density_method 'not measured'
_exptl_crystal_description prism
_exptl_crystal_F_000 1808
_exptl_crystal_size_max 0.09
_exptl_crystal_size_mid 0.03
_exptl_crystal_size_min 0.02
_refine_diff_density_max 0.660
_refine_diff_density_min -0.911
_refine_diff_density_rms 0.106
_refine_ls_abs_structure_details 'Flack H D (1983), Acta Cryst. A39, 876-881'
_refine_ls_abs_structure_Flack -0.013(7)
_refine_ls_extinction_method none
_refine_ls_goodness_of_fit_ref 1.079
_refine_ls_hydrogen_treatment constr
_refine_ls_matrix_type full
_refine_ls_number_parameters 823
_refine_ls_number_reflns 9175
_refine_ls_number_restraints 8
_refine_ls_restrained_S_all 1.079
_refine_ls_R_factor_all 0.0284
_refine_ls_R_factor_gt 0.0259
_refine_ls_shift/su_max 0.002
_refine_ls_shift/su_mean 0.000
_refine_ls_structure_factor_coef Fsqd
_refine_ls_weighting_details 'calc w=1/[\s^2^(Fo^2^)+(0.0428P)^2^+3.6994P] where P=(Fo^2^+2Fc^2^)/3'
_refine_ls_weighting_scheme calc
_refine_ls_wR_factor_gt 0.0642
_refine_ls_wR_factor_ref 0.0700
_reflns_number_gt 8668
_reflns_number_total 9175
_reflns_threshold_expression >2\s(I)
_cod_data_source_file om3001108_si_002.cif
_cod_data_source_block 4
_cod_original_sg_symbol_H-M 'P 21'
_cod_database_code 4078242

loop_
_symmetry_equiv_pos_as_xyz
'x, y, z'
'-x, y+1/2, -z'

loop_
_atom_site_label
_atom_site_type_symbol
_atom_site_fract_x
_atom_site_fract_y
_atom_site_fract_z
_atom_site_U_iso_or_equiv
_atom_site_adp_type
_atom_site_occupancy
_atom_site_symmetry_multiplicity
_atom_site_calc_flag
_atom_site_refinement_flags
C1 C 0.1331(10) 0.4018(5) -0.1162(6) 0.053(3) Uani 1 1 d .
H1A H 0.0897 0.3607 -0.1075 0.080 Uiso 1 1 calc R
H1B H 0.1422 0.4025 -0.1754 0.080 Uiso 1 1 calc R
H1C H 0.0909 0.4429 -0.1059 0.080 Uiso 1 1 calc R
C2 C 0.3283(11) 0.4639(5) -0.0668(7) 0.065(3) Uani 1 1 d .
H2A H 0.2921 0.5062 -0.0529 0.097 Uiso 1 1 calc R
H2B H 0.3331 0.4653 -0.1270 0.097 Uiso 1 1 calc R
H2C H 0.4064 0.4597 -0.0291 0.097 Uiso 1 1 calc R
C3 C 0.2537(9) 0.4007(5) -0.0528(6) 0.047(2) Uani 1 1 d .
H3 H 0.2945 0.3586 -0.0658 0.056 Uiso 1 1 calc R
C4 C 0.2449(7) 0.3947(4) 0.0436(5) 0.0340(16) Uani 1 1 d .
H4 H 0.1950 0.3546 0.0496 0.041 Uiso 1 1 calc R
C5 C 0.3640(8) 0.3882(5) 0.1099(7) 0.048(2) Uani 1 1 d .
H5A H 0.3602 0.3539 0.1548 0.057 Uiso 1 1 calc R
H5B H 0.4253 0.3744 0.0811 0.057 Uiso 1 1 calc R
C6 C 0.2829(6) 0.4878(4) 0.1300(4) 0.0295(14) Uani 1 1 d .
C7 C 0.2662(5) 0.5568(3) 0.1677(4) 0.0221(12) Uani 1 1 d .
C8 C 0.3455(7) 0.6035(5) 0.2166(5) 0.0354(17) Uani 1 1 d .
H8 H 0.4246 0.5913 0.2376 0.042 Uiso 1 1 calc R
C9 C 0.3059(6) 0.6685(4) 0.2339(4) 0.0286(15) Uani 1 1 d .
H9 H 0.3577 0.6997 0.2695 0.034 Uiso 1 1 calc R
C10 C 0.1904(6) 0.6877(4) 0.1992(4) 0.0245(13) Uani 1 1 d .
H10 H 0.1648 0.7325 0.2093 0.029 Uiso 1 1 calc R
C11 C 0.1116(6) 0.6400(3) 0.1487(4) 0.0183(8) Uani 1 1 d .
C12 C -0.0125(5) 0.6477(3) 0.0916(4) 0.0183(8) Uani 1 1 d .
C13 C -0.1987(6) 0.6837(4) 0.0848(5) 0.0299(15) Uani 1 1 d .
H13A H -0.2351 0.7098 0.0320 0.036 Uiso 1 1 calc R
H13B H -0.2405 0.6944 0.1296 0.036 Uiso 1 1 calc R
C14 C -0.2043(5) 0.6032(3) 0.0650(4) 0.0184(12) Uani 1 1 d .
H14 H -0.2237 0.5956 0.0013 0.022 Uiso 1 1 calc R
C15 C -0.2941(7) 0.5652(4) 0.1048(4) 0.0302(15) Uani 1 1 d .
H15 H -0.2712 0.5723 0.1686 0.036 Uiso 1 1 calc R
C16 C -0.4166(7) 0.5975(5) 0.0699(5) 0.0405(18) Uani 1 1 d .
H16A H -0.4406 0.5916 0.0073 0.061 Uiso 1 1 calc R
H16B H -0.4137 0.6466 0.0839 0.061 Uiso 1 1 calc R
H16C H -0.4724 0.5746 0.0967 0.061 Uiso 1 1 calc R
C17 C -0.2987(6) 0.4869(4) 0.0872(4) 0.0252(13) Uani 1 1 d .
H17A H -0.3189 0.4788 0.0249 0.038 Uiso 1 1 calc R
H17B H -0.3573 0.4659 0.1128 0.038 Uiso 1 1 calc R
H17C H -0.2227 0.4666 0.1128 0.038 Uiso 1 1 calc R
C18 C 0.0233(5) 0.5771(3) -0.0274(4) 0.0172(12) Uani 1 1 d .
H18 H 0.0345 0.5662 -0.0827 0.021 Uiso 1 1 calc R
C19 C -0.0029(6) 0.6412(3) -0.0036(4) 0.0192(12) Uani 1 1 d .
C20 C -0.0007(5) 0.7067(3) -0.0555(4) 0.0176(12) Uani 1 1 d .
C21 C 0.0012(6) 0.7533(4) -0.1943(4) 0.0279(15) Uani 1 1 d .
H21A H -0.0630 0.7834 -0.1895 0.042 Uiso 1 1 calc R
H21B H -0.0097 0.7384 -0.2542 0.042 Uiso 1 1 calc R
H21C H 0.0745 0.7783 -0.1761 0.042 Uiso 1 1 calc R
C22 C -0.2144(8) 0.3592(4) -0.1022(5) 0.0372(18) Uani 1 1 d .
H22A H -0.2789 0.3685 -0.1520 0.056 Uiso 1 1 calc R
H22B H -0.2436 0.3352 -0.0578 0.056 Uiso 1 1 calc R
H22C H -0.1569 0.3303 -0.1200 0.056 Uiso 1 1 calc R
C23 C -0.1583(6) 0.4268(4) -0.0659(4) 0.0265(14) Uani 1 1 d .
C24 C -0.3072(7) 0.4880(5) -0.1693(5) 0.0408(18) Uani 1 1 d .
H24A H -0.3014 0.4561 -0.2155 0.061 Uiso 1 1 calc R
H24B H -0.3220 0.5345 -0.1929 0.061 Uiso 1 1 calc R
H24C H -0.3709 0.4738 -0.1442 0.061 Uiso 1 1 calc R
C25 C 0.1689(11) 0.6271(6) 0.6819(6) 0.066(3) Uani 1 1 d .
H25A H 0.1175 0.6646 0.6554 0.099 Uiso 1 1 calc R
H25B H 0.1861 0.6313 0.7447 0.099 Uiso 1 1 calc R
H25C H 0.1309 0.5830 0.6644 0.099 Uiso 1 1 calc R
C26 C 0.3522(10) 0.5628(6) 0.6805(6) 0.060(3) Uani 1 1 d .
H26A H 0.3675 0.5571 0.7431 0.090 Uiso 1 1 calc R
H26B H 0.4258 0.5661 0.6636 0.090 Uiso 1 1 calc R
H26C H 0.3082 0.5233 0.6519 0.090 Uiso 1 1 calc R
C27 C 0.2795(10) 0.6308(6) 0.6530(6) 0.056(3) Uani 1 1 d .
H27 H 0.3258 0.6699 0.6844 0.067 Uiso 1 1 calc R
C28 C 0.2602(8) 0.6454(4) 0.5543(5) 0.0363(17) Uani 1 1 d .
H28 H 0.2039 0.6840 0.5368 0.044 Uiso 1 1 calc R
C29 C 0.3778(8) 0.6624(5) 0.5284(6) 0.0431(19) Uani 1 1 d .
H29A H 0.3684 0.7026 0.4895 0.052 Uiso 1 1 calc R
H29B H 0.4409 0.6720 0.5802 0.052 Uiso 1 1 calc R
C30 C 0.3042(6) 0.5593(4) 0.4691(4) 0.0275(14) Uani 1 1 d .
C31 C 0.2946(5) 0.4923(4) 0.4243(4) 0.0243(13) Uani 1 1 d .
C32 C 0.3802(6) 0.4520(4) 0.4009(5) 0.0329(16) Uani 1 1 d .
H32 H 0.4554 0.4698 0.4039 0.040 Uiso 1 1 calc R
C33 C 0.3502(6) 0.3834(4) 0.3727(5) 0.0304(15) Uani 1 1 d .
H33 H 0.4050 0.3557 0.3538 0.036 Uiso 1 1 calc R
C34 C 0.2407(6) 0.3561(4) 0.3723(4) 0.0275(14) Uani 1 1 d .
H34 H 0.2222 0.3098 0.3559 0.033 Uiso 1 1 calc R
C35 C 0.1590(6) 0.3991(3) 0.3969(4) 0.0200(11) Uani 1 1 d U
C36 C 0.0418(5) 0.3822(3) 0.4168(4) 0.0181(10) Uani 1 1 d U
C37 C -0.1401(6) 0.3358(4) 0.3643(5) 0.0310(15) Uani 1 1 d .
H37A H -0.1677 0.3054 0.4047 0.037 Uiso 1 1 calc R
H37B H -0.1847 0.3251 0.3050 0.037 Uiso 1 1 calc R
C38 C -0.1576(5) 0.4135(4) 0.3862(4) 0.0223(13) Uani 1 1 d .
H38 H -0.1709 0.4170 0.4454 0.027 Uiso 1 1 calc R
C39 C -0.2599(6) 0.4475(4) 0.3202(4) 0.0289(16) Uani 1 1 d .
H39 H -0.2413 0.4475 0.2625 0.035 Uiso 1 1 calc R
C40 C -0.3734(6) 0.4046(5) 0.3132(5) 0.0356(17) Uani 1 1 d .
H40A H -0.3822 0.3940 0.3711 0.053 Uiso 1 1 calc R
H40B H -0.3686 0.3618 0.2821 0.053 Uiso 1 1 calc R
H40C H -0.4404 0.4313 0.2820 0.053 Uiso 1 1 calc R
C41 C -0.2798(6) 0.5232(4) 0.3446(4) 0.0364(15) Uani 1 1 d .
H41A H -0.2917 0.5247 0.4031 0.055 Uiso 1 1 calc R
H41B H -0.3484 0.5417 0.3040 0.055 Uiso 1 1 calc R
H41C H -0.2118 0.5509 0.3422 0.055 Uiso 1 1 calc R
C42 C 0.0781(6) 0.4509(4) 0.5490(4) 0.0239(13) Uani 1 1 d .
H42 H 0.0935 0.4612 0.6087 0.029 Uiso 1 1 calc R
C43 C 0.0614(6) 0.3855(4) 0.5170(4) 0.0225(13) Uani 1 1 d .
C44 C 0.0614(6) 0.3199(4) 0.5678(4) 0.0253(14) Uani 1 1 d .
C45 C 0.0530(9) 0.2729(5) 0.7034(5) 0.047(2) Uani 1 1 d .
H45A H -0.0258 0.2552 0.6815 0.071 Uiso 1 1 calc R
H45B H 0.0639 0.2863 0.7639 0.071 Uiso 1 1 calc R
H45C H 0.1092 0.2371 0.6989 0.071 Uiso 1 1 calc R
C46 C -0.1854(8) 0.6518(5) 0.5675(6) 0.044(2) Uani 1 1 d .
H46A H -0.2179 0.6415 0.6168 0.065 Uiso 1 1 calc R
H46B H -0.2485 0.6569 0.5156 0.065 Uiso 1 1 calc R
H46C H -0.1409 0.6947 0.5783 0.065 Uiso 1 1 calc R
C47 C -0.1052(6) 0.5927(4) 0.5546(4) 0.0307(15) Uani 1 1 d .
C48 C -0.1384(9) 0.5380(6) 0.6850(6) 0.059(3) Uani 1 1 d .
H48A H -0.1055 0.5763 0.7228 0.089 Uiso 1 1 calc R
H48B H -0.1200 0.4946 0.7164 0.089 Uiso 1 1 calc R
H48C H -0.2228 0.5433 0.6663 0.089 Uiso 1 1 calc R
C49 C 0.3634(14) 0.7204(6) -0.0822(9) 0.082(4) Uani 1 1 d .
H49A H 0.3389 0.6981 -0.1393 0.098 Uiso 1 1 calc R
H49B H 0.4484 0.7148 -0.0618 0.098 Uiso 1 1 calc R
C50 C -0.3869(11) 0.7951(6) 0.3036(10) 0.081(4) Uani 1 1 d .
H50A H -0.3127 0.8200 0.3235 0.097 Uiso 1 1 calc R
H50B H -0.4429 0.8138 0.3345 0.097 Uiso 1 1 calc R
F1 F 0.4501(4) 0.1379(3) 0.1697(3) 0.0497(12) Uani 1 1 d .
F2 F 0.3646(5) 0.2372(3) 0.1074(3) 0.0464(11) Uani 1 1 d .
F3 F 0.2909(5) 0.2580(3) 0.2254(4) 0.0557(13) Uani 1 1 d .
F4 F 0.3763(5) 0.1566(3) 0.2883(3) 0.0558(14) Uani 1 1 d .
F5 F 0.2549(4) 0.1546(3) 0.1526(4) 0.0510(12) Uani 1 1 d .
F6 F 0.4856(5) 0.2417(3) 0.2425(3) 0.0496(12) Uani 1 1 d .
F7 F 0.7602(6) 0.3199(3) 0.5479(4) 0.0692(17) Uani 1 1 d .
F8 F 0.5652(6) 0.3403(4) 0.5164(4) 0.0753(18) Uani 1 1 d .
F9 F 0.6940(7) 0.4312(3) 0.5474(4) 0.0698(17) Uani 1 1 d .
F10 F 0.5876(6) 0.4006(4) 0.6433(4) 0.0696(17) Uani 1 1 d .
F11 F 0.7810(7) 0.3776(5) 0.6752(4) 0.084(2) Uani 1 1 d .
F12 F 0.6545(7) 0.2900(4) 0.6438(4) 0.081(2) Uani 1 1 d .
Ir1 Ir 0.03597(2) 0.507256(12) 0.069637(13) 0.01704(6) Uani 1 1 d .
Ir2 Ir 0.06656(2) 0.524030(12) 0.455852(14) 0.01972(7) Uani 1 1 d .
N1 N 0.1964(5) 0.4590(3) 0.0739(3) 0.0225(11) Uani 1 1 d .
N2 N 0.1499(5) 0.5749(3) 0.1388(3) 0.0203(11) Uani 1 1 d .
N3 N -0.0794(4) 0.5813(3) 0.1040(3) 0.0166(10) Uani 1 1 d G
H3N H -0.0835 0.5800 0.1576 0.025 Uiso 1 1 d G
N4 N -0.0708(5) 0.4288(3) 0.0002(3) 0.0203(11) Uani 1 1 d .
H4N H -0.0507 0.3878 0.0215 0.024 Uiso 1 1 calc R
N5 N 0.2188(5) 0.5829(3) 0.5002(3) 0.0271(12) Uani 1 1 d .
N6 N 0.1859(5) 0.4656(3) 0.4187(3) 0.0210(11) Uani 1 1 d .
N7 N -0.0412(5) 0.4440(3) 0.3854(3) 0.0202(11) Uani 1 1 d G
H7N H -0.0476 0.4541 0.3373 0.030 Uiso 1 1 d G
N8 N -0.0501(5) 0.5916(3) 0.4947(3) 0.0265(13) Uani 1 1 d .
H8N H -0.0646 0.6281 0.4617 0.032 Uiso 1 1 calc R
O1 O 0.3875(4) 0.4581(3) 0.1483(4) 0.0376(12) Uani 1 1 d .
O2 O -0.0766(4) 0.7022(3) 0.1146(3) 0.0236(9) Uani 1 1 d .
O3 O 0.0037(5) 0.6921(3) -0.1381(3) 0.0279(10) Uani 1 1 d .
O4 O -0.0061(4) 0.7662(2) -0.0286(3) 0.0258(10) Uani 1 1 d .
O6 O -0.1983(5) 0.4874(3) -0.1026(3) 0.0322(11) Uani 1 1 d .
O7 O 0.4032(5) 0.5984(3) 0.4833(4) 0.0395(12) Uani 1 1 d .
O8 O -0.0160(4) 0.3249(3) 0.3721(3) 0.0250(9) Uani 1 1 d .
O9 O 0.0540(6) 0.2621(3) 0.5382(3) 0.0441(15) Uani 1 1 d .
O10 O 0.0706(6) 0.3338(3) 0.6518(3) 0.0422(14) Uani 1 1 d .
O12 O -0.0887(5) 0.5375(3) 0.6086(3) 0.0422(13) Uani 1 1 d .
P1 P 0.36954(16) 0.19742(10) 0.19860(12) 0.0325(4) Uani 1 1 d .
P2 P 0.6736(2) 0.35946(12) 0.59466(12) 0.0412(5) Uani 1 1 d .
Cl1 Cl 0.02812(14) 0.59796(8) 0.32387(9) 0.0256(3) Uani 1 1 d .
Cl2 Cl 0.03113(14) 0.43351(8) 0.19665(9) 0.0233(3) Uani 1 1 d .
Cl3 Cl 0.3309(2) 0.80998(12) -0.09431(17) 0.0537(5) Uani 1 1 d .
Cl4 Cl 0.2978(3) 0.67859(17) -0.0115(3) 0.0854(11) Uani 1 1 d .
Cl5 Cl -0.3651(3) 0.7056(2) 0.3263(3) 0.1038(13) Uani 1 1 d .
Cl6 Cl -0.4418(4) 0.8067(3) 0.1892(3) 0.1191(16) Uani 1 1 d .

loop_
_atom_site_aniso_label
_atom_site_aniso_U_11
_atom_site_aniso_U_22
_atom_site_aniso_U_33
_atom_site_aniso_U_23
_atom_site_aniso_U_13
_atom_site_aniso_U_12
C1 0.097(7) 0.033(5) 0.045(5) -0.014(4) 0.044(5) -0.003(5)
C2 0.094(8) 0.046(6) 0.075(6) -0.015(5) 0.062(6) -0.020(5)
C3 0.069(6) 0.027(4) 0.058(5) -0.012(4) 0.041(5) 0.001(4)
C4 0.039(4) 0.013(3) 0.055(4) 0.003(3) 0.021(3) 0.005(3)
C5 0.041(4) 0.029(4) 0.072(6) 0.004(4) 0.012(4) 0.009(4)
C6 0.032(3) 0.028(4) 0.030(3) 0.003(3) 0.011(3) 0.003(3)
C7 0.020(3) 0.019(3) 0.024(3) 0.004(2) 0.000(2) -0.006(2)
C8 0.032(4) 0.042(5) 0.031(3) 0.004(3) 0.004(3) -0.001(3)
C9 0.032(3) 0.028(4) 0.025(3) -0.009(3) 0.005(3) -0.017(3)
C10 0.030(3) 0.022(3) 0.024(3) -0.005(3) 0.010(3) -0.012(3)
C11 0.028(2) 0.010(2) 0.0184(19) -0.0023(16) 0.0092(17) -0.0015(17)
C12 0.028(2) 0.010(2) 0.0184(19) -0.0023(16) 0.0092(17) -0.0015(17)
C13 0.030(3) 0.026(4) 0.032(3) -0.005(3) 0.003(3) 0.001(3)
C14 0.019(3) 0.017(3) 0.019(3) 0.003(2) 0.004(2) 0.008(2)
C15 0.033(4) 0.036(4) 0.022(3) 0.002(3) 0.008(3) -0.004(3)
C16 0.039(4) 0.042(5) 0.043(4) 0.004(4) 0.016(3) 0.000(4)
C17 0.021(3) 0.029(4) 0.026(3) 0.005(3) 0.006(2) 0.002(2)
C18 0.016(3) 0.013(3) 0.023(3) 0.001(2) 0.006(2) 0.002(2)
C19 0.028(3) 0.018(3) 0.012(3) 0.003(2) 0.006(2) -0.002(2)
C20 0.020(3) 0.014(3) 0.017(3) 0.003(2) 0.002(2) 0.000(2)
C21 0.039(4) 0.025(4) 0.022(3) 0.008(3) 0.013(3) -0.001(3)
C22 0.058(5) 0.022(4) 0.026(3) -0.009(3) -0.003(3) -0.010(3)
C23 0.042(4) 0.024(4) 0.014(3) -0.004(3) 0.007(3) 0.000(3)
C24 0.053(4) 0.038(5) 0.029(3) 0.001(3) 0.005(3) 0.005(4)
C25 0.099(8) 0.061(7) 0.043(5) -0.018(5) 0.029(5) -0.031(6)
C26 0.068(6) 0.068(7) 0.034(4) 0.003(4) -0.007(4) -0.012(5)
C27 0.078(7) 0.057(6) 0.034(4) -0.014(4) 0.013(4) -0.025(5)
C28 0.049(5) 0.021(4) 0.038(4) -0.008(3) 0.011(3) -0.013(3)
C29 0.046(5) 0.029(4) 0.054(5) -0.012(4) 0.012(4) -0.014(4)
C30 0.034(4) 0.020(3) 0.028(3) 0.002(3) 0.007(3) 0.001(3)
C31 0.021(3) 0.028(4) 0.026(3) -0.001(3) 0.009(2) -0.005(2)
C32 0.027(3) 0.036(4) 0.037(4) 0.002(3) 0.012(3) 0.002(3)
C33 0.028(3) 0.029(4) 0.035(3) 0.005(3) 0.010(3) 0.014(3)
C34 0.036(4) 0.025(4) 0.024(3) 0.000(3) 0.012(3) 0.004(3)
C35 0.031(3) 0.014(3) 0.016(2) 0.002(2) 0.007(2) -0.002(2)
C36 0.027(3) 0.007(2) 0.020(2) 0.002(2) 0.007(2) 0.005(2)
C37 0.036(4) 0.024(4) 0.036(3) -0.005(3) 0.014(3) -0.004(3)
C38 0.023(3) 0.025(3) 0.020(3) 0.000(2) 0.007(2) 0.001(3)
C39 0.026(3) 0.038(4) 0.023(3) 0.000(3) 0.007(3) -0.005(3)
C40 0.023(3) 0.047(5) 0.037(4) -0.001(3) 0.007(3) 0.002(3)
C41 0.036(3) 0.034(4) 0.040(3) 0.007(3) 0.012(3) 0.007(3)
C42 0.030(3) 0.027(4) 0.017(3) 0.000(3) 0.009(2) 0.000(3)
C43 0.027(3) 0.023(4) 0.018(3) 0.005(3) 0.007(2) 0.001(3)
C44 0.030(3) 0.026(4) 0.020(3) 0.005(3) 0.006(3) 0.002(3)
C45 0.094(7) 0.028(4) 0.021(3) 0.010(3) 0.018(4) -0.013(4)
C46 0.059(5) 0.031(5) 0.049(5) 0.002(4) 0.029(4) 0.009(4)
C47 0.036(4) 0.032(4) 0.028(3) -0.005(3) 0.015(3) 0.000(3)
C48 0.085(6) 0.063(7) 0.050(4) 0.018(5) 0.053(5) 0.015(5)
C49 0.140(12) 0.039(6) 0.094(8) 0.023(6) 0.080(9) 0.015(7)
C50 0.059(7) 0.049(7) 0.134(12) 0.001(7) 0.022(7) 0.009(5)
F1 0.051(3) 0.036(3) 0.066(3) 0.004(2) 0.023(2) 0.008(2)
F2 0.063(3) 0.041(3) 0.035(2) 0.000(2) 0.011(2) 0.008(2)
F3 0.058(3) 0.051(3) 0.063(3) -0.020(3) 0.025(3) 0.004(3)
F4 0.060(3) 0.068(4) 0.040(3) 0.016(2) 0.012(2) -0.006(3)
F5 0.037(2) 0.044(3) 0.064(3) -0.007(2) -0.002(2) -0.003(2)
F6 0.046(3) 0.052(3) 0.047(3) 0.001(2) 0.003(2) -0.010(2)
F7 0.090(4) 0.058(4) 0.070(4) -0.009(3) 0.039(3) 0.008(3)
F8 0.081(4) 0.064(4) 0.064(4) -0.003(3) -0.015(3) -0.008(3)
F9 0.112(5) 0.049(3) 0.057(3) 0.002(3) 0.036(3) -0.008(3)
F10 0.074(4) 0.068(4) 0.075(4) -0.015(3) 0.034(3) 0.004(3)
F11 0.084(5) 0.106(6) 0.052(3) -0.023(4) -0.005(3) 0.010(4)
F12 0.130(6) 0.055(4) 0.067(4) 0.029(3) 0.041(4) 0.009(4)
Ir1 0.02348(11) 0.01388(13) 0.01430(10) 0.00052(9) 0.00561(8) 0.00034(9)
Ir2 0.02709(12) 0.01750(14) 0.01588(11) 0.00049(9) 0.00778(9) 0.00063(10)
N1 0.026(3) 0.023(3) 0.023(2) 0.007(2) 0.015(2) 0.010(2)
N2 0.021(2) 0.025(3) 0.015(2) 0.006(2) 0.0029(19) 0.004(2)
N3 0.017(2) 0.019(3) 0.015(2) 0.005(2) 0.0063(19) 0.006(2)
N4 0.024(3) 0.014(3) 0.021(2) -0.003(2) 0.000(2) -0.005(2)
N5 0.034(3) 0.027(3) 0.020(2) -0.001(2) 0.004(2) -0.006(2)
N6 0.025(3) 0.019(3) 0.018(2) 0.008(2) 0.004(2) 0.000(2)
N7 0.027(3) 0.017(3) 0.017(2) 0.003(2) 0.004(2) -0.002(2)
N8 0.036(3) 0.025(3) 0.021(3) -0.001(2) 0.013(2) 0.008(3)
O1 0.028(2) 0.031(3) 0.052(3) 0.007(2) 0.006(2) 0.008(2)
O2 0.029(2) 0.021(2) 0.023(2) -0.0060(18) 0.0099(18) -0.0010(18)
O3 0.048(3) 0.023(3) 0.017(2) 0.0055(18) 0.0152(19) 0.005(2)
O4 0.040(3) 0.013(2) 0.024(2) 0.0004(18) 0.008(2) -0.0026(19)
O6 0.048(3) 0.020(2) 0.025(2) -0.0033(18) 0.002(2) -0.002(2)
O7 0.036(3) 0.029(3) 0.053(3) -0.009(2) 0.009(2) -0.014(2)
O8 0.027(2) 0.023(3) 0.026(2) -0.0043(19) 0.0093(18) -0.0076(19)
O9 0.090(5) 0.018(3) 0.030(2) 0.003(2) 0.025(3) 0.009(3)
O10 0.092(4) 0.017(3) 0.018(2) 0.0028(19) 0.014(2) -0.013(3)
O12 0.066(3) 0.028(3) 0.045(3) 0.011(2) 0.036(3) 0.011(3)
P1 0.0327(9) 0.0325(10) 0.0311(8) -0.0024(7) 0.0057(7) 0.0000(8)
P2 0.0536(12) 0.0444(13) 0.0270(9) 0.0039(8) 0.0125(8) 0.0004(10)
Cl1 0.0407(8) 0.0186(8) 0.0196(6) 0.0036(5) 0.0115(6) 0.0030(6)
Cl2 0.0358(8) 0.0180(7) 0.0168(6) 0.0030(5) 0.0082(6) -0.0001(6)
Cl3 0.0544(12) 0.0375(11) 0.0744(14) 0.0074(10) 0.0258(11) -0.0013(9)
Cl4 0.0642(16) 0.0684(19) 0.144(3) 0.061(2) 0.0648(18) 0.0265(14)
Cl5 0.0621(17) 0.080(2) 0.150(3) 0.034(2) -0.010(2) -0.0012(16)
Cl6 0.123(3) 0.126(4) 0.131(3) 0.046(3) 0.074(3) 0.032(3)

loop_
_atom_type_symbol
_atom_type_description
_atom_type_scat_dispersion_real
_atom_type_scat_dispersion_imag
_atom_type_scat_source
C C 0.0181 0.0091 'International Tables Vol C Tables 4.2.6.8 and 6.1.1.4'
H H 0.0000 0.0000 'International Tables Vol C Tables 4.2.6.8 and 6.1.1.4'
F F 0.0727 0.0534 'International Tables Vol C Tables 4.2.6.8 and 6.1.1.4'
Ir Ir -4.7710 6.5667 'International Tables Vol C Tables 4.2.6.8 and 6.1.1.4'
N N 0.0311 0.0180 'International Tables Vol C Tables 4.2.6.8 and 6.1.1.4'
O O 0.0492 0.0322 'International Tables Vol C Tables 4.2.6.8 and 6.1.1.4'
P P 0.2955 0.4335 'International Tables Vol C Tables 4.2.6.8 and 6.1.1.4'
Cl Cl 0.3639 0.7018 'International Tables Vol C Tables 4.2.6.8 and 6.1.1.4'

loop_
_geom_angle_atom_site_label_1
_geom_angle_atom_site_label_2
_geom_angle_atom_site_label_3
_geom_angle
C3 C1 H1A 109.5
C3 C1 H1B 109.5
H1A C1 H1B 109.5
C3 C1 H1C 109.5
H1A C1 H1C 109.5
H1B C1 H1C 109.5
C3 C2 H2A 109.5
C3 C2 H2B 109.5
H2A C2 H2B 109.5
C3 C2 H2C 109.5
H2A C2 H2C 109.5
H2B C2 H2C 109.5
C1 C3 C2 111.3(9)
C1 C3 C4 111.9(7)
C2 C3 C4 111.9(7)
C1 C3 H3 107.1
C2 C3 H3 107.1
C4 C3 H3 107.1
N1 C4 C5 101.8(6)
N1 C4 C3 112.0(6)
C5 C4 C3 114.1(7)
N1 C4 H4 109.5
C5 C4 H4 109.5
C3 C4 H4 109.5
O1 C5 C4 104.8(6)
O1 C5 H5A 110.8
C4 C5 H5A 110.8
O1 C5 H5B 110.8
C4 C5 H5B 110.8
H5A C5 H5B 108.9
N1 C6 O1 119.8(6)
N1 C6 C7 119.7(6)
O1 C6 C7 120.2(6)
N2 C7 C8 120.0(7)
N2 C7 C6 108.1(6)
C8 C7 C6 131.7(6)
C9 C8 C7 118.9(7)
C9 C8 H8 120.6
C7 C8 H8 120.6
C8 C9 C10 120.5(6)
C8 C9 H9 119.8
C10 C9 H9 119.8
C9 C10 C11 119.8(6)
C9 C10 H10 120.1
C11 C10 H10 120.1
N2 C11 C10 118.6(6)
N2 C11 C12 108.5(5)
C10 C11 C12 132.6(6)
O2 C12 C11 114.8(5)
O2 C12 N3 105.4(5)
C11 C12 N3 106.9(5)
O2 C12 C19 119.3(5)
C11 C12 C19 106.5(5)
N3 C12 C19 102.6(5)
O2 C13 C14 107.2(5)
O2 C13 H13A 110.3
C14 C13 H13A 110.3
O2 C13 H13B 110.3
C14 C13 H13B 110.3
H13A C13 H13B 108.5
N3 C14 C15 113.4(5)
N3 C14 C13 101.7(5)
C15 C14 C13 112.6(5)
N3 C14 H14 109.6
C15 C14 H14 109.6
C13 C14 H14 109.6
C17 C15 C14 113.0(6)
C17 C15 C16 110.0(6)
C14 C15 C16 109.6(6)
C17 C15 H15 108.0
C14 C15 H15 108.0
C16 C15 H15 108.0
C15 C16 H16A 109.5
C15 C16 H16B 109.5
H16A C16 H16B 109.5
C15 C16 H16C 109.5
H16A C16 H16C 109.5
H16B C16 H16C 109.5
C15 C17 H17A 109.5
C15 C17 H17B 109.5
H17A C17 H17B 109.5
C15 C17 H17C 109.5
H17A C17 H17C 109.5
H17B C17 H17C 109.5
C19 C18 Ir1 112.1(4)
C19 C18 H18 123.9
Ir1 C18 H18 123.9
C18 C19 C20 125.3(5)
C18 C19 C12 115.0(5)
C20 C19 C12 118.6(5)
O4 C20 O3 123.1(5)
O4 C20 C19 125.6(5)
O3 C20 C19 111.3(5)
O3 C21 H21A 109.5
O3 C21 H21B 109.5
H21A C21 H21B 109.5
O3 C21 H21C 109.5
H21A C21 H21C 109.5
H21B C21 H21C 109.5
C23 C22 H22A 109.5
C23 C22 H22B 109.5
H22A C22 H22B 109.5
C23 C22 H22C 109.5
H22A C22 H22C 109.5
H22B C22 H22C 109.5
N4 C23 O6 117.2(6)
N4 C23 C22 122.0(7)
O6 C23 C22 120.8(6)
O6 C24 H24A 109.5
O6 C24 H24B 109.5
H24A C24 H24B 109.5
O6 C24 H24C 109.5
H24A C24 H24C 109.5
H24B C24 H24C 109.5
C27 C25 H25A 109.5
C27 C25 H25B 109.5
H25A C25 H25B 109.5
C27 C25 H25C 109.5
H25A C25 H25C 109.5
H25B C25 H25C 109.5
C27 C26 H26A 109.5
C27 C26 H26B 109.5
H26A C26 H26B 109.5
C27 C26 H26C 109.5
H26A C26 H26C 109.5
H26B C26 H26C 109.5
C25 C27 C28 113.3(9)
C25 C27 C26 109.5(9)
C28 C27 C26 111.6(8)
C25 C27 H27 107.4
C28 C27 H27 107.4
C26 C27 H27 107.4
N5 C28 C27 112.4(7)
N5 C28 C29 101.8(6)
C27 C28 C29 112.3(7)
N5 C28 H28 110.0
C27 C28 H28 110.0
C29 C28 H28 110.0
O7 C29 C28 104.2(6)
O7 C29 H29A 110.9
C28 C29 H29A 110.9
O7 C29 H29B 110.9
C28 C29 H29B 110.9
H29A C29 H29B 108.9
N5 C30 O7 116.9(6)
N5 C30 C31 120.9(6)
O7 C30 C31 122.1(6)
N6 C31 C32 120.2(6)
N6 C31 C30 108.9(5)
C32 C31 C30 130.2(6)
C31 C32 C33 117.7(6)
C31 C32 H32 121.2
C33 C32 H32 121.2
C34 C33 C32 121.0(6)
C34 C33 H33 119.5
C32 C33 H33 119.5
C33 C34 C35 118.4(7)
C33 C34 H34 120.8
C35 C34 H34 120.8
N6 C35 C34 120.2(6)
N6 C35 C36 108.6(5)
C34 C35 C36 130.6(6)
O8 C36 C35 114.8(5)
O8 C36 N7 104.7(5)
C35 C36 N7 107.6(5)
O8 C36 C43 119.0(5)
C35 C36 C43 106.7(5)
N7 C36 C43 102.8(5)
O8 C37 C38 107.7(5)
O8 C37 H37A 110.2
C38 C37 H37A 110.2
O8 C37 H37B 110.2
C38 C37 H37B 110.2
H37A C37 H37B 108.5
N7 C38 C39 113.3(5)
N7 C38 C37 101.8(5)
C39 C38 C37 112.5(6)
N7 C38 H38 109.7
C39 C38 H38 109.7
C37 C38 H38 109.7
C38 C39 C41 112.0(6)
C38 C39 C40 109.8(6)
C41 C39 C40 110.0(6)
C38 C39 H39 108.3
C41 C39 H39 108.3
C40 C39 H39 108.3
C39 C40 H40A 109.5
C39 C40 H40B 109.5
H40A C40 H40B 109.5
C39 C40 H40C 109.5
H40A C40 H40C 109.5
H40B C40 H40C 109.5
C39 C41 H41A 109.5
C39 C41 H41B 109.5
H41A C41 H41B 109.5
C39 C41 H41C 109.5
H41A C41 H41C 109.5
H41B C41 H41C 109.5
C43 C42 Ir2 113.4(4)
C43 C42 H42 123.3
Ir2 C42 H42 123.3
C42 C43 C44 127.0(6)
C42 C43 C36 113.2(6)
C44 C43 C36 119.8(6)
O9 C44 O10 123.7(6)
O9 C44 C43 125.5(6)
O10 C44 C43 110.8(6)
O10 C45 H45A 109.5
O10 C45 H45B 109.5
H45A C45 H45B 109.5
O10 C45 H45C 109.5
H45A C45 H45C 109.5
H45B C45 H45C 109.5
C47 C46 H46A 109.5
C47 C46 H46B 109.5
H46A C46 H46B 109.5
C47 C46 H46C 109.5
H46A C46 H46C 109.5
H46B C46 H46C 109.5
N8 C47 O12 115.9(7)
N8 C47 C46 123.9(7)
O12 C47 C46 120.2(6)
O12 C48 H48A 109.5
O12 C48 H48B 109.5
H48A C48 H48B 109.5
O12 C48 H48C 109.5
H48A C48 H48C 109.5
H48B C48 H48C 109.5
Cl4 C49 Cl3 114.3(6)
Cl4 C49 H49A 108.7
Cl3 C49 H49A 108.7
Cl4 C49 H49B 108.7
Cl3 C49 H49B 108.7
H49A C49 H49B 107.6
Cl5 C50 Cl6 109.2(8)
Cl5 C50 H50A 109.8
Cl6 C50 H50A 109.8
Cl5 C50 H50B 109.8
Cl6 C50 H50B 109.8
H50A C50 H50B 108.3
N2 Ir1 C18 84.2(2)
N2 Ir1 N1 78.0(2)
C18 Ir1 N1 102.7(2)
N2 Ir1 N4 174.4(2)
C18 Ir1 N4 99.0(2)
N1 Ir1 N4 96.8(2)
N2 Ir1 N3 78.9(2)
C18 Ir1 N3 79.3(2)
N1 Ir1 N3 156.4(2)
N4 Ir1 N3 106.2(2)
N2 Ir1 Cl2 94.21(15)
C18 Ir1 Cl2 171.31(17)
N1 Ir1 Cl2 85.28(14)
N4 Ir1 Cl2 83.31(15)
N3 Ir1 Cl2 91.99(14)
N6 Ir2 C42 84.0(2)
N6 Ir2 N8 175.7(3)
C42 Ir2 N8 98.7(2)
N6 Ir2 N5 78.3(2)
C42 Ir2 N5 103.5(2)
N8 Ir2 N5 97.7(2)
N6 Ir2 N7 79.1(2)
C42 Ir2 N7 78.7(2)
N8 Ir2 N7 104.7(2)
N5 Ir2 N7 156.9(2)
N6 Ir2 Cl1 94.13(15)
C42 Ir2 Cl1 169.3(2)
N8 Ir2 Cl1 83.83(16)
N5 Ir2 Cl1 86.42(16)
N7 Ir2 Cl1 90.61(15)
C6 N1 C4 106.0(6)
C6 N1 Ir1 112.5(4)
C4 N1 Ir1 140.6(5)
C11 N2 C7 121.8(6)
C11 N2 Ir1 118.0(4)
C7 N2 Ir1 119.9(5)
C14 N3 C12 101.2(5)
C14 N3 Ir1 134.5(4)
C12 N3 Ir1 98.4(3)
C14 N3 H3N 97.4
C12 N3 H3N 107.6
Ir1 N3 H3N 115.1
C23 N4 Ir1 135.4(5)
C23 N4 H4N 112.3
Ir1 N4 H4N 112.3
C30 N5 C28 108.9(6)
C30 N5 Ir2 111.2(5)
C28 N5 Ir2 139.9(5)
C35 N6 C31 122.3(6)
C35 N6 Ir2 118.3(4)
C31 N6 Ir2 119.1(5)
C38 N7 C36 101.8(5)
C38 N7 Ir2 135.3(4)
C36 N7 Ir2 98.0(4)
C38 N7 H7N 103.8
C36 N7 H7N 114.4
Ir2 N7 H7N 103.7
C47 N8 Ir2 136.1(5)
C47 N8 H8N 111.9
Ir2 N8 H8N 111.9
C6 O1 C5 103.4(6)
C12 O2 C13 106.8(5)
C20 O3 C21 114.8(5)
C23 O6 C24 118.7(6)
C30 O7 C29 105.9(6)
C36 O8 C37 106.6(5)
C44 O10 C45 113.8(6)
C47 O12 C48 119.5(6)
F5 P1 F3 91.1(3)
F5 P1 F4 90.3(3)
F3 P1 F4 91.7(3)
F5 P1 F6 178.4(3)
F3 P1 F6 89.0(3)
F4 P1 F6 91.3(3)
F5 P1 F1 89.6(3)
F3 P1 F1 178.3(3)
F4 P1 F1 89.8(3)
F6 P1 F1 90.2(3)
F5 P1 F2 89.7(3)
F3 P1 F2 89.7(3)
F4 P1 F2 178.6(3)
F6 P1 F2 88.7(3)
F1 P1 F2 88.8(3)
F8 P2 F12 90.2(4)
F8 P2 F7 90.6(4)
F12 P2 F7 90.4(4)
F8 P2 F11 178.4(5)
F12 P2 F11 88.4(4)
F7 P2 F11 90.2(4)
F8 P2 F9 91.1(4)
F12 P2 F9 178.4(4)
F7 P2 F9 90.5(3)
F11 P2 F9 90.3(4)
F8 P2 F10 90.5(4)
F12 P2 F10 90.0(4)
F7 P2 F10 178.9(4)
F11 P2 F10 88.7(4)
F9 P2 F10 89.0(4)

loop_
_geom_bond_atom_site_label_1
_geom_bond_atom_site_label_2
_geom_bond_distance
C1 C3 1.511(15)
C1 H1A 0.9600
C1 H1B 0.9600
C1 H1C 0.9600
C2 C3 1.532(13)
C2 H2A 0.9600
C2 H2B 0.9600
C2 H2C 0.9600
C3 C4 1.544(11)
C3 H3 0.9800
C4 N1 1.476(9)
C4 C5 1.523(12)
C4 H4 0.9800
C5 O1 1.461(11)
C5 H5A 0.9700
C5 H5B 0.9700
C6 N1 1.288(9)
C6 O1 1.310(8)
C6 C7 1.475(10)
C7 N2 1.365(8)
C7 C8 1.376(10)
C8 C9 1.372(12)
C8 H8 0.9300
C9 C10 1.374(10)
C9 H9 0.9300
C10 C11 1.394(9)
C10 H10 0.9300
C11 N2 1.342(8)
C11 C12 1.511(9)
C12 O2 1.378(8)
C12 N3 1.523(8)
C12 C19 1.530(7)
C13 O2 1.429(8)
C13 C14 1.565(9)
C13 H13A 0.9700
C13 H13B 0.9700
C14 N3 1.494(7)
C14 C15 1.525(9)
C14 H14 0.9800
C15 C17 1.517(10)
C15 C16 1.529(11)
C15 H15 0.9800
C16 H16A 0.9600
C16 H16B 0.9600
C16 H16C 0.9600
C17 H17A 0.9600
C17 H17B 0.9600
C17 H17C 0.9600
C18 C19 1.334(9)
C18 Ir1 2.002(6)
C18 H18 0.9300
C19 C20 1.494(8)
C20 O4 1.216(8)
C20 O3 1.338(7)
C21 O3 1.457(8)
C21 H21A 0.9600
C21 H21B 0.9600
C21 H21C 0.9600
C22 C23 1.494(10)
C22 H22A 0.9600
C22 H22B 0.9600
C22 H22C 0.9600
C23 N4 1.265(9)
C23 O6 1.324(9)
C24 O6 1.435(9)
C24 H24A 0.9600
C24 H24B 0.9600
C24 H24C 0.9600
C25 C27 1.468(15)
C25 H25A 0.9600
C25 H25B 0.9600
C25 H25C 0.9600
C26 C27 1.552(16)
C26 H26A 0.9600
C26 H26B 0.9600
C26 H26C 0.9600
C27 C28 1.533(11)
C27 H27 0.9800
C28 N5 1.475(9)
C28 C29 1.556(11)
C28 H28 0.9800
C29 O7 1.476(10)
C29 H29A 0.9700
C29 H29B 0.9700
C30 N5 1.291(9)
C30 O7 1.346(9)
C30 C31 1.450(9)
C31 N6 1.348(8)
C31 C32 1.378(10)
C32 C33 1.398(11)
C32 H32 0.9300
C33 C34 1.377(10)
C33 H33 0.9300
C34 C35 1.381(9)
C34 H34 0.9300
C35 N6 1.331(9)
C35 C36 1.508(8)
C36 O8 1.382(8)
C36 N7 1.529(8)
C36 C43 1.533(8)
C37 O8 1.437(8)
C37 C38 1.546(10)
C37 H37A 0.9700
C37 H37B 0.9700
C38 N7 1.479(8)
C38 C39 1.522(9)
C38 H38 0.9800
C39 C41 1.525(11)
C39 C40 1.536(10)
C39 H39 0.9800
C40 H40A 0.9600
C40 H40B 0.9600
C40 H40C 0.9600
C41 H41A 0.9600
C41 H41B 0.9600
C41 H41C 0.9600
C42 C43 1.340(10)
C42 Ir2 2.001(7)
C42 H42 0.9300
C43 C44 1.483(9)
C44 O9 1.192(9)
C44 O10 1.322(8)
C45 O10 1.459(9)
C45 H45A 0.9600
C45 H45B 0.9600
C45 H45C 0.9600
C46 C47 1.509(11)
C46 H46A 0.9600
C46 H46B 0.9600
C46 H46C 0.9600
C47 N8 1.260(9)
C47 O12 1.335(9)
C48 O12 1.453(8)
C48 H48A 0.9600
C48 H48B 0.9600
C48 H48C 0.9600
C49 Cl4 1.691(10)
C49 Cl3 1.750(11)
C49 H49A 0.9700
C49 H49B 0.9700
C50 Cl5 1.749(13)
C50 Cl6 1.766(16)
C50 H50A 0.9700
C50 H50B 0.9700
F1 P1 1.607(5)
F2 P1 1.608(5)
F3 P1 1.593(5)
F4 P1 1.593(5)
F5 P1 1.581(5)
F6 P1 1.601(5)
F7 P2 1.576(6)
F8 P2 1.575(6)
F9 P2 1.600(6)
F10 P2 1.605(6)
F11 P2 1.586(7)
F12 P2 1.575(6)
Ir1 N2 1.975(6)
Ir1 N1 2.071(5)
Ir1 N4 2.076(5)
Ir1 N3 2.109(5)
Ir1 Cl2 2.4500(13)
Ir2 N6 1.977(6)
Ir2 N8 2.069(5)
Ir2 N5 2.071(6)
Ir2 N7 2.110(6)
Ir2 Cl1 2.4536(14)
N3 H3N 0.8545
N4 H4N 0.8600
N7 H7N 0.7639
N8 H8N 0.8600

loop_
_geom_torsion_atom_site_label_1
_geom_torsion_atom_site_label_2
_geom_torsion_atom_site_label_3
_geom_torsion_atom_site_label_4
_geom_torsion
C1 C3 C4 N1 -69.1(9)
C2 C3 C4 N1 56.7(10)
C1 C3 C4 C5 175.9(7)
C2 C3 C4 C5 -58.3(10)
N1 C4 C5 O1 -19.0(8)
C3 C4 C5 O1 101.8(8)
N1 C6 C7 N2 5.6(8)
O1 C6 C7 N2 -179.5(6)
N1 C6 C7 C8 -168.3(7)
O1 C6 C7 C8 6.6(11)
N2 C7 C8 C9 -1.4(10)
C6 C7 C8 C9 172.0(6)
C7 C8 C9 C10 -3.3(10)
C8 C9 C10 C11 2.4(10)
C9 C10 C11 N2 3.1(9)
C9 C10 C11 C12 -169.7(6)
N2 C11 C12 O2 160.6(5)
C10 C11 C12 O2 -26.1(9)
N2 C11 C12 N3 44.0(6)
C10 C11 C12 N3 -142.6(6)
N2 C11 C12 C19 -65.1(6)
C10 C11 C12 C19 108.2(7)
O2 C13 C14 N3 10.8(6)
O2 C13 C14 C15 132.5(5)
N3 C14 C15 C17 -64.3(7)
C13 C14 C15 C17 -179.1(6)
N3 C14 C15 C16 172.6(6)
C13 C14 C15 C16 57.8(7)
Ir1 C18 C19 C20 170.3(5)
Ir1 C18 C19 C12 2.3(7)
O2 C12 C19 C18 -157.9(6)
C11 C12 C19 C18 70.2(7)
N3 C12 C19 C18 -41.9(7)
O2 C12 C19 C20 33.3(8)
C11 C12 C19 C20 -98.6(6)
N3 C12 C19 C20 149.2(5)
C18 C19 C20 O4 -167.7(6)
C12 C19 C20 O4 -0.1(9)
C18 C19 C20 O3 14.6(9)
C12 C19 C20 O3 -177.8(5)
C25 C27 C28 N5 -76.3(11)
C26 C27 C28 N5 48.0(10)
C25 C27 C28 C29 169.7(8)
C26 C27 C28 C29 -66.1(10)
N5 C28 C29 O7 -14.7(8)
C27 C28 C29 O7 105.8(8)
N5 C30 C31 N6 3.3(8)
O7 C30 C31 N6 -179.2(6)
N5 C30 C31 C32 -166.7(7)
O7 C30 C31 C32 10.7(11)
N6 C31 C32 C33 -0.7(10)
C30 C31 C32 C33 168.4(7)
C31 C32 C33 C34 -3.1(10)
C32 C33 C34 C35 2.9(10)
C33 C34 C35 N6 1.2(9)
C33 C34 C35 C36 -169.1(6)
N6 C35 C36 O8 159.3(5)
C34 C35 C36 O8 -29.5(9)
N6 C35 C36 N7 43.2(6)
C34 C35 C36 N7 -145.6(6)
N6 C35 C36 C43 -66.6(6)
C34 C35 C36 C43 104.6(7)
O8 C37 C38 N7 12.3(6)
O8 C37 C38 C39 133.8(5)
N7 C38 C39 C41 -67.7(7)
C37 C38 C39 C41 177.5(5)
N7 C38 C39 C40 169.8(5)
C37 C38 C39 C40 55.0(7)
Ir2 C42 C43 C44 -178.5(5)
Ir2 C42 C43 C36 2.1(7)
O8 C36 C43 C42 -157.5(6)
C35 C36 C43 C42 70.7(7)
N7 C36 C43 C42 -42.4(7)
O8 C36 C43 C44 23.0(9)
C35 C36 C43 C44 -108.8(6)
N7 C36 C43 C44 138.1(6)
C42 C43 C44 O9 -174.8(8)
C36 C43 C44 O9 4.6(11)
C42 C43 C44 O10 5.3(10)
C36 C43 C44 O10 -175.3(6)
C19 C18 Ir1 N2 -53.8(5)
C19 C18 Ir1 N1 -130.1(5)
C19 C18 Ir1 N4 130.8(5)
C19 C18 Ir1 N3 25.9(4)
C19 C18 Ir1 Cl2 25.8(15)
C43 C42 Ir2 N6 -53.4(5)
C43 C42 Ir2 N8 130.0(5)
C43 C42 Ir2 N5 -129.8(5)
C43 C42 Ir2 N7 26.6(5)
C43 C42 Ir2 Cl1 27.1(14)
O1 C6 N1 C4 0.0(8)
C7 C6 N1 C4 175.0(6)
O1 C6 N1 Ir1 171.6(5)
C7 C6 N1 Ir1 -13.4(7)
C5 C4 N1 C6 12.2(7)
C3 C4 N1 C6 -110.1(7)
C5 C4 N1 Ir1 -155.5(6)
C3 C4 N1 Ir1 82.2(9)
N2 Ir1 N1 C6 12.2(4)
C18 Ir1 N1 C6 93.3(5)
N4 Ir1 N1 C6 -165.8(5)
N3 Ir1 N1 C6 1.0(8)
Cl2 Ir1 N1 C6 -83.1(4)
N2 Ir1 N1 C4 179.4(7)
C18 Ir1 N1 C4 -99.4(7)
N4 Ir1 N1 C4 1.4(7)
N3 Ir1 N1 C4 168.2(6)
Cl2 Ir1 N1 C4 84.1(7)
C10 C11 N2 C7 -8.0(8)
C12 C11 N2 C7 166.5(5)
C10 C11 N2 Ir1 178.4(4)
C12 C11 N2 Ir1 -7.1(6)
C8 C7 N2 C11 7.2(9)
C6 C7 N2 C11 -167.6(5)
C8 C7 N2 Ir1 -179.4(5)
C6 C7 N2 Ir1 5.9(6)
C18 Ir1 N2 C11 59.5(4)
N1 Ir1 N2 C11 163.8(5)
N4 Ir1 N2 C11 -175(2)
N3 Ir1 N2 C11 -20.8(4)
Cl2 Ir1 N2 C11 -112.0(4)
C18 Ir1 N2 C7 -114.3(5)
N1 Ir1 N2 C7 -9.9(4)
N4 Ir1 N2 C7 11(2)
N3 Ir1 N2 C7 165.5(5)
Cl2 Ir1 N2 C7 74.3(4)
C15 C14 N3 C12 -151.7(5)
C13 C14 N3 C12 -30.5(5)
C15 C14 N3 Ir1 94.6(6)
C13 C14 N3 Ir1 -144.3(5)
O2 C12 N3 C14 43.0(5)
C11 C12 N3 C14 165.7(4)
C19 C12 N3 C14 -82.5(5)
O2 C12 N3 Ir1 -178.3(4)
C11 C12 N3 Ir1 -55.7(4)
C19 C12 N3 Ir1 56.2(4)
N2 Ir1 N3 C14 155.1(6)
C18 Ir1 N3 C14 69.0(6)
N1 Ir1 N3 C14 166.2(5)
N4 Ir1 N3 C14 -27.4(6)
Cl2 Ir1 N3 C14 -111.0(5)
N2 Ir1 N3 C12 40.2(3)
C18 Ir1 N3 C12 -45.8(3)
N1 Ir1 N3 C12 51.4(6)
N4 Ir1 N3 C12 -142.2(3)
Cl2 Ir1 N3 C12 134.1(3)
O6 C23 N4 Ir1 -1.6(10)
C22 C23 N4 Ir1 177.9(5)
N2 Ir1 N4 C23 -152.8(19)
C18 Ir1 N4 C23 -28.4(7)
N1 Ir1 N4 C23 -132.4(6)
N3 Ir1 N4 C23 53.1(7)
Cl2 Ir1 N4 C23 143.2(6)
O7 C30 N5 C28 -6.8(9)
C31 C30 N5 C28 170.7(6)
O7 C30 N5 Ir2 171.3(5)
C31 C30 N5 Ir2 -11.1(8)
C27 C28 N5 C30 -107.1(8)
C29 C28 N5 C30 13.3(8)
C27 C28 N5 Ir2 75.6(10)
C29 C28 N5 Ir2 -164.1(6)
N6 Ir2 N5 C30 10.9(5)
C42 Ir2 N5 C30 91.8(5)
N8 Ir2 N5 C30 -167.3(5)
N7 Ir2 N5 C30 -0.9(9)
Cl1 Ir2 N5 C30 -84.1(5)
N6 Ir2 N5 C28 -171.8(8)
C42 Ir2 N5 C28 -91.0(7)
N8 Ir2 N5 C28 10.0(7)
N7 Ir2 N5 C28 176.4(6)
Cl1 Ir2 N5 C28 93.2(7)
C34 C35 N6 C31 -5.2(9)
C36 C35 N6 C31 167.1(5)
C34 C35 N6 Ir2 -178.6(4)
C36 C35 N6 Ir2 -6.4(6)
C32 C31 N6 C35 4.9(9)
C30 C31 N6 C35 -166.3(5)
C32 C31 N6 Ir2 178.3(5)
C30 C31 N6 Ir2 7.1(6)
C42 Ir2 N6 C35 58.5(5)
N8 Ir2 N6 C35 -173(3)
N5 Ir2 N6 C35 163.6(5)
N7 Ir2 N6 C35 -21.1(4)
Cl1 Ir2 N6 C35 -110.9(4)
C42 Ir2 N6 C31 -115.2(5)
N8 Ir2 N6 C31 14(3)
N5 Ir2 N6 C31 -10.1(4)
N7 Ir2 N6 C31 165.2(5)
Cl1 Ir2 N6 C31 75.4(4)
C39 C38 N7 C36 -152.5(5)
C37 C38 N7 C36 -31.5(6)
C39 C38 N7 Ir2 93.1(6)
C37 C38 N7 Ir2 -145.9(5)
O8 C36 N7 C38 42.8(5)
C35 C36 N7 C38 165.4(5)
C43 C36 N7 C38 -82.2(5)
O8 C36 N7 Ir2 -177.4(3)
C35 C36 N7 Ir2 -54.9(5)
C43 C36 N7 Ir2 57.5(4)
N6 Ir2 N7 C38 155.5(6)
C42 Ir2 N7 C38 69.4(6)
N8 Ir2 N7 C38 -26.7(6)
N5 Ir2 N7 C38 167.2(5)
Cl1 Ir2 N7 C38 -110.5(6)
N6 Ir2 N7 C36 39.6(3)
C42 Ir2 N7 C36 -46.4(3)
N8 Ir2 N7 C36 -142.5(3)
N5 Ir2 N7 C36 51.4(7)
Cl1 Ir2 N7 C36 133.7(3)
O12 C47 N8 Ir2 -0.7(11)
C46 C47 N8 Ir2 179.0(6)
N6 Ir2 N8 C47 -130(3)
C42 Ir2 N8 C47 -1.4(8)
N5 Ir2 N8 C47 -106.4(8)
N7 Ir2 N8 C47 79.1(8)
Cl1 Ir2 N8 C47 168.1(8)
N1 C6 O1 C5 -12.8(9)
C7 C6 O1 C5 172.2(6)
C4 C5 O1 C6 19.2(8)
C11 C12 O2 C13 -154.1(5)
N3 C12 O2 C13 -36.8(6)
C19 C12 O2 C13 77.7(7)
C14 C13 O2 C12 16.1(6)
O4 C20 O3 C21 -0.2(9)
C19 C20 O3 C21 177.6(5)
N4 C23 O6 C24 -171.2(6)
C22 C23 O6 C24 9.3(9)
N5 C30 O7 C29 -3.5(9)
C31 C30 O7 C29 178.9(6)
C28 C29 O7 C30 11.6(8)
C35 C36 O8 C37 -153.0(5)
N7 C36 O8 C37 -35.3(6)
C43 C36 O8 C37 78.9(7)
C38 C37 O8 C36 14.7(7)
O9 C44 O10 C45 -8.9(12)
C43 C44 O10 C45 171.1(7)
N8 C47 O12 C48 173.4(8)
C46 C47 O12 C48 -6.3(12)
